data_4134526
loop_
_publ_author_name
'Li, Boyang'
'Zheng, Bo'
'Zhang, Wenyao'
'Zhang, Dan'
'Yang, Xiao-Juan'
'Wu, Biao'

_publ_section_title
;
 Site-Selective Binding of Peripheral Chiral Guests Induces
 Stereospecificity in A<sub>4</sub>L<sub>6</sub> Tetrahedral Anion Cages.
;
_journal_issue 13
_journal_name_full 'Journal of the American Chemical Society'
_journal_page_first 6304
_journal_page_last 6311
_journal_paper_doi 10.1021/jacs.0c00882
_journal_volume 142
_journal_year 2020
_chemical_formula_moiety '4(O1.33 P0.33), 2(C34 H28 N10 O8), 8(C1.33 H4 N0.33), 2(C2 H3 N), C6 H16 N O, C1.33 N0.33'
_chemical_formula_sum 'C90 H110 N26 O22.33 P1.33'
_chemical_formula_weight 1954.66
_space_group_crystal_system cubic
_space_group_IT_number 205
_space_group_name_Hall '-P 2ac 2ab 3'
_space_group_name_H-M_alt 'P a -3'
_atom_sites_solution_hydrogens geom
_audit_creation_date 2019-09-30
_audit_creation_method
;
Olex2 1.2
(compiled 2018.05.29 svn.r3508 for OlexSys, GUI svn.r5506)
;
_cell_angle_alpha 90
_cell_angle_beta 90
_cell_angle_gamma 90
_cell_formula_units_Z 24
_cell_length_a 42.271(6)
_cell_length_b 42.271
_cell_length_c 42.271
_cell_measurement_reflns_used 9901
_cell_measurement_temperature 150(2)
_cell_measurement_theta_max 64.79
_cell_measurement_theta_min 2.34
_cell_volume 75531(11)
_computing_cell_refinement 'SAINT V8.38A (?, 2016)'
_computing_data_reduction 'SAINT V8.38A (?, 2016)'
_computing_molecular_graphics 'Olex2 (Dolomanov et al., 2009)'
_computing_publication_material 'Olex2 (Dolomanov et al., 2009)'
_computing_structure_refinement 'XL (Sheldrick, 2008)'
_diffrn_ambient_temperature 150.02
_diffrn_detector_area_resol_mean none
_diffrn_measured_fraction_theta_full 1.000
_diffrn_measured_fraction_theta_max 1.000
_diffrn_measurement_device_type 'Bruker D8 Venture photon II'
_diffrn_measurement_method '\f and \w scans'
_diffrn_radiation_type CuK\a
_diffrn_radiation_wavelength 1.54178
_diffrn_reflns_av_R_equivalents 0.0620
_diffrn_reflns_av_unetI/netI 0.0359
_diffrn_reflns_Laue_measured_fraction_full 1.000
_diffrn_reflns_Laue_measured_fraction_max 1.000
_diffrn_reflns_limit_h_max 19
_diffrn_reflns_limit_h_min -50
_diffrn_reflns_limit_k_max 50
_diffrn_reflns_limit_k_min -34
_diffrn_reflns_limit_l_max 46
_diffrn_reflns_limit_l_min -39
_diffrn_reflns_number 176505
_diffrn_reflns_point_group_measured_fraction_full 1.000
_diffrn_reflns_point_group_measured_fraction_max 1.000
_diffrn_reflns_theta_full 67.679
_diffrn_reflns_theta_max 68.282
_diffrn_reflns_theta_min 1.810
_diffrn_standards_number 0
_exptl_absorpt_coefficient_mu 0.782
_exptl_absorpt_correction_T_max 0.7531
_exptl_absorpt_correction_T_min 0.6558
_exptl_absorpt_correction_type multi-scan
_exptl_absorpt_process_details
;
SADABS-2016/2 (Bruker,2016/2) was used for absorption correction.
wR2(int) was 0.0933 before and 0.0669 after correction.
The Ratio of minimum to maximum transmission is 0.8708.
The \l/2 correction factor is Not present.
;
_exptl_crystal_colour yellow
_exptl_crystal_density_diffrn 1.031
_exptl_crystal_density_meas ?
_exptl_crystal_density_method none
_exptl_crystal_description block
_exptl_crystal_F_000 24736
_exptl_crystal_size_max 0.36
_exptl_crystal_size_mid 0.28
_exptl_crystal_size_min 0.17
_platon_squeeze_details
;
;
_refine_diff_density_max 1.605
_refine_diff_density_min -0.567
_refine_diff_density_rms 0.068
_refine_ls_extinction_method none
_refine_ls_goodness_of_fit_ref 1.012
_refine_ls_hydrogen_treatment constr
_refine_ls_matrix_type full
_refine_ls_number_parameters 1259
_refine_ls_number_reflns 23069
_refine_ls_number_restraints 42
_refine_ls_restrained_S_all 1.017
_refine_ls_R_factor_all 0.1427
_refine_ls_R_factor_gt 0.1080
_refine_ls_shift/su_max 0.002
_refine_ls_shift/su_mean 0.000
_refine_ls_structure_factor_coef Fsqd
_refine_ls_weighting_details 'w=1/[\s^2^(Fo^2^)+(0.2000P)^2^] where P=(Fo^2^+2Fc^2^)/3'
_refine_ls_weighting_scheme calc
_refine_ls_wR_factor_gt 0.2926
_refine_ls_wR_factor_ref 0.3237
_reflns_Friedel_coverage 0.000
_reflns_number_gt 12599
_reflns_number_total 23069
_reflns_threshold_expression 'I > 2\s(I)'
_cod_data_source_file ja0c00882_si_002.cif
_cod_data_source_block complex_1-sr
_cod_depositor_comments
;
The following automatic conversions were performed:

data item '_exptl_crystal_density_meas' value 'none' was changed to
'?' -- the value is perceived as not measured.

Automatic conversion script
Id: cif_fix_values 7556 2019-12-06 15:28:31Z antanas 

 Adding full bibliography for 4134525--4134528.cif.
;
_cod_original_cell_volume 75529(34)
_cod_database_code 4134526
_shelx_shelxl_version_number 2016/6
_shelx_space_group_comment
;
The symmetry employed for this shelxl refinement is uniquely defined
by the following loop, which should always be used as a source of
symmetry information in preference to the above space-group names.
They are only intended as comments.
;
_olex2_refinement_description
;
1. Fixed Uiso
 At 1.2 times of:
  All C(H) groups, All C(H,H) groups, All N(H) groups
 At 1.5 times of:
  All C(H,H,H) groups, All O(H) groups
2. Restrained distances
 N24-C83 = N24-C84
 1.48 with sigma of 0.02
 C83-C84
 2.4 with sigma of 0.02
 N26-C87 = N26-C88
 1.48 with sigma of 0.02
 C87-C88
 2.6 with sigma of 0.02
3. Uiso/Uaniso restraints and constraints
Uanis(N26) \\sim Ueq, Uanis(C87) \\sim Ueq, Uanis(C88) \\sim Ueq, Uanis(N24)
\\sim Ueq, Uanis(C83) \\sim Ueq, Uanis(C84) \\sim Ueq: with sigma of 0.1 and
sigma for terminal atoms of 0.2
Uanis(N26) = Uanis(C87) = Uanis(C88) = Uanis(N24) = Uanis(C83) = Uanis(C84)
4. Others
 Fixed Sof: H85A(0.33333) H85B(0.33333) H85C(0.33333) H84A(0.33333)
 H84B(0.33333) H84C(0.33333)
5.a Ternary CH refined with riding coordinates:
 C72(H72)
5.b Secondary CH2 refined with riding coordinates:
 C74(H74A,H74B)
5.c Aromatic/amide H refined with riding coordinates:
 N8(H8), N7(H7), N9(H9), N6(H6), N16(H16A), N5(H5), N17(H17A), N18(H18),
 N19(H19A), N15(H15), N12(H12A), N4(H4), N3(H3), N14(H14), N13(H13), N2(H2),
 C26(H26), C17(H17), C16(H16), C30(H30), C34(H34), C20(H20), C53(H53), C19(H19),
  C54(H54), C31(H31), C50(H50), C24(H24), C51(H51), C33(H33), C25(H25),
 C57(H57), C23(H23), C60(H60), C3(H3A), C58(H58), C59(H59), C39(H39), C37(H37),
 C65(H65), C9(H9A), C64(H64), C36(H36), C40(H40), C12(H12), C68(H68), C6(H6A),
 C5(H5A), C10(H10), C11(H11), C67(H67), C43(H43), C2(H2A), C44(H44), C46(H46),
 C45(H45)
5.d Idealised Me refined as rotating group:
 C89(H89A,H89B,H89C), C85(H85A,H85B,H85C), C69(H69A,H69B,H69C), C76(H76A,H76B,
 H76C), C73(H73A,H73B,H73C), C70(H70A,H70B,H70C), C86(H86A,H86B,H86C), C71(H71A,
 H71B,H71C), C77(H77A,H77B,H77C), C81(H81A,H81B,H81C), C75(H75A,H75B,H75C),
 C80(H80A,H80B,H80C), C78(H78A,H78B,H78C), C82(H82A,H82B,H82C), C83(H83A,H83B,
 H83C), C79(H79A,H79B,H79C), C84(H84A,H84B,H84C), C91(H91A,H91B,H91C)
5.e Idealised tetrahedral OH refined as rotating group:
 O23(H23A)
;
_olex2_submission_special_instructions 'No special instructions were received'

loop_
_space_group_symop_operation_xyz
'x, y, z'
'-x+1/2, -y, z+1/2'
'-x, y+1/2, -z+1/2'
'x+1/2, -y+1/2, -z'
'z, x, y'
'z+1/2, -x+1/2, -y'
'-z+1/2, -x, y+1/2'
'-z, x+1/2, -y+1/2'
'y, z, x'
'-y, z+1/2, -x+1/2'
'y+1/2, -z+1/2, -x'
'-y+1/2, -z, x+1/2'
'-x, -y, -z'
'x-1/2, y, -z-1/2'
'x, -y-1/2, z-1/2'
'-x-1/2, y-1/2, z'
'-z, -x, -y'
'-z-1/2, x-1/2, y'
'z-1/2, x, -y-1/2'
'z, -x-1/2, y-1/2'
'-y, -z, -x'
'y, -z-1/2, x-1/2'
'-y-1/2, z-1/2, x'
'y-1/2, z, -x-1/2'

loop_
_atom_site_label
_atom_site_type_symbol
_atom_site_fract_x
_atom_site_fract_y
_atom_site_fract_z
_atom_site_U_iso_or_equiv
_atom_site_adp_type
_atom_site_occupancy
_atom_site_site_symmetry_order
_atom_site_calc_flag
_atom_site_refinement_flags_posn
_atom_site_refinement_flags_adp
_atom_site_refinement_flags_occupancy
_atom_site_disorder_assembly
_atom_site_disorder_group
P2 P 0.28421(2) 0.21579(2) 0.78421(2) 0.08428(17) Uani 1 3 d S T P . .
P1 P 0.16191(2) 0.23714(2) 0.53565(2) 0.09410(14) Uani 1 1 d . . . . .
O22 O 0.31342(3) 0.20405(3) 0.76515(3) 0.0884(3) Uani 1 1 d . . . . .
O21 O 0.26302(3) 0.23698(3) 0.76302(3) 0.0899(5) Uani 1 3 d S T P . .
O20 O 0.16567(4) 0.25226(3) 0.56851(3) 0.0993(4) Uani 1 1 d . . . . .
O6 O 0.39489(3) 0.28551(3) 0.78260(3) 0.1005(4) Uani 1 1 d . . . . .
O17 O 0.19414(3) 0.23774(4) 0.51805(3) 0.0998(4) Uani 1 1 d . . . . .
O19 O 0.14980(4) 0.20270(3) 0.53868(3) 0.1009(4) Uani 1 1 d . . . . .
O18 O 0.13713(4) 0.25615(4) 0.51614(3) 0.1041(5) Uani 1 1 d . . . . .
O13 O 0.07310(4) 0.22059(4) 0.71497(4) 0.1137(5) Uani 1 1 d . . . . .
O5 O 0.31123(4) 0.23800(4) 0.65663(3) 0.1113(5) Uani 1 1 d . . . . .
N8 N 0.36263(4) 0.24667(4) 0.76202(4) 0.0909(4) Uani 1 1 d . . . . .
H8 H 0.345700 0.235090 0.765578 0.109 Uiso 1 1 calc R . . . .
O4 O 0.14060(4) 0.17097(4) 0.64847(4) 0.1155(5) Uani 1 1 d . . . . .
N7 N 0.32686(4) 0.23530(4) 0.70845(4) 0.0899(4) Uani 1 1 d . . . . .
H7 H 0.319631 0.233715 0.727913 0.108 Uiso 1 1 calc R . . . .
O14 O 0.04827(4) 0.26011(4) 0.86608(4) 0.1121(5) Uani 1 1 d . . . . .
N9 N 0.35550(4) 0.26285(4) 0.81293(4) 0.0908(4) Uani 1 1 d . . . . .
H9 H 0.337914 0.251783 0.811658 0.109 Uiso 1 1 calc R . . . .
N6 N 0.27485(4) 0.23149(4) 0.69588(4) 0.0930(5) Uani 1 1 d . . . . .
H6 H 0.271817 0.232644 0.716444 0.112 Uiso 1 1 calc R . . . .
N16 N 0.07061(4) 0.27434(4) 0.71104(4) 0.0945(5) Uani 1 1 d . . . . .
H16A H 0.065686 0.291567 0.721641 0.113 Uiso 1 1 calc R . . . .
N5 N 0.16850(4) 0.20727(4) 0.62003(4) 0.0975(5) Uani 1 1 d . . . . .
H5 H 0.167837 0.218629 0.602600 0.117 Uiso 1 1 calc R . . . .
N17 N 0.05372(4) 0.25069(4) 0.75632(4) 0.0968(5) Uani 1 1 d . . . . .
H17A H 0.052673 0.270233 0.763425 0.116 Uiso 1 1 calc R . . . .
O11 O 0.19961(5) 0.34491(4) 0.47012(4) 0.1293(6) Uani 1 1 d . . . . .
N18 N 0.03084(4) 0.26878(5) 0.81515(4) 0.1004(5) Uani 1 1 d . . . . .
H18 H 0.025750 0.283171 0.800992 0.120 Uiso 1 1 calc R . . . .
N19 N 0.03601(4) 0.31057(5) 0.84914(5) 0.1046(6) Uani 1 1 d . . . . .
H19A H 0.032045 0.321923 0.832145 0.126 Uiso 1 1 calc R . . . .
N24 N 0.18840(13) 0.31160(13) 0.68840(13) 0.390(3) Uani 1 3 d DS TU P . .
N15 N 0.11582(5) 0.29584(4) 0.58727(4) 0.1020(5) Uani 1 1 d . . . . .
H15 H 0.129547 0.281901 0.580146 0.122 Uiso 1 1 calc R . . . .
N12 N 0.21300(5) 0.29440(5) 0.48348(4) 0.1091(6) Uani 1 1 d . . . . .
H12A H 0.205876 0.277081 0.492570 0.131 Uiso 1 1 calc R . . . .
O8 O 0.35897(5) 0.31200(6) 0.95268(4) 0.1482(7) Uani 1 1 d . . . . .
O12 O 0.09232(5) 0.34256(5) 0.57486(4) 0.1386(7) Uani 1 1 d . . . . .
N4 N 0.12529(4) 0.18386(4) 0.59838(4) 0.1000(5) Uani 1 1 d . . . . .
H4 H 0.130511 0.195397 0.581859 0.120 Uiso 1 1 calc R . . . .
N3 N 0.08464(5) 0.19461(5) 0.54762(5) 0.1125(6) Uani 1 1 d . . . . .
H3 H 0.104701 0.198750 0.543887 0.135 Uiso 1 1 calc R . . . .
N25 N 0.34537(5) 0.34537(5) 0.34537(5) 0.1211(10) Uani 1 3 d S T P . .
C27 C 0.37785(5) 0.24371(4) 0.73210(5) 0.0894(5) Uani 1 1 d . . . . .
O3 O 0.03446(4) 0.20913(5) 0.53593(6) 0.1450(8) Uani 1 1 d . . . . .
C18 C 0.24804(5) 0.22609(5) 0.67675(5) 0.0935(6) Uani 1 1 d . . . . .
O9 O 0.35597(6) 0.26476(6) 0.45512(5) 0.1546(9) Uani 1 1 d . . . . .
N14 N 0.11924(6) 0.31526(5) 0.53738(4) 0.1180(7) Uani 1 1 d . . . . .
H14 H 0.130296 0.297879 0.534382 0.142 Uiso 1 1 calc R . . . .
C15 C 0.19394(5) 0.21270(5) 0.64036(5) 0.0897(5) Uani 1 1 d . . . . .
C21 C 0.30495(5) 0.23505(5) 0.68522(5) 0.0935(5) Uani 1 1 d . . . . .
C28 C 0.37271(5) 0.26638(5) 0.78549(5) 0.0885(5) Uani 1 1 d . . . . .
C55 C 0.06626(5) 0.24625(5) 0.72604(5) 0.0951(6) Uani 1 1 d . . . . .
N13 N 0.16142(6) 0.31101(5) 0.48723(4) 0.1185(7) Uani 1 1 d . . . . .
H13 H 0.157408 0.291596 0.493581 0.142 Uiso 1 1 calc R . . . .
N10 N 0.38114(5) 0.30965(6) 0.93419(5) 0.1280(7) Uani 1 1 d . . . . .
C62 C 0.03900(5) 0.27835(6) 0.84531(5) 0.1021(6) Uani 1 1 d . . . . .
C49 C 0.10439(5) 0.29121(5) 0.61834(5) 0.0944(6) Uani 1 1 d . . . . .
N2 N 0.07569(5) 0.23336(5) 0.51133(5) 0.1144(6) Uani 1 1 d . . . . .
H2 H 0.096103 0.236994 0.513227 0.137 Uiso 1 1 calc R . . . .
C29 C 0.36318(4) 0.27500(5) 0.84220(5) 0.0883(5) Uani 1 1 d . . . . .
C52 C 0.08236(5) 0.27850(5) 0.67979(5) 0.0942(6) Uani 1 1 d . . . . .
N11 N 0.34015(6) 0.28790(7) 0.44621(6) 0.1410(9) Uani 1 1 d . . . . .
C22 C 0.36014(5) 0.23782(5) 0.70518(5) 0.0922(5) Uani 1 1 d . . . . .
C26 C 0.41099(5) 0.24475(5) 0.73035(5) 0.1010(6) Uani 1 1 d . . . . .
H26 H 0.423234 0.248189 0.748878 0.121 Uiso 1 1 calc R . . . .
C14 C 0.14447(5) 0.18602(5) 0.62451(5) 0.0965(6) Uani 1 1 d . . . . .
C17 C 0.22322(5) 0.20835(5) 0.68907(5) 0.0966(6) Uani 1 1 d . . . . .
H17 H 0.224748 0.200493 0.710074 0.116 Uiso 1 1 calc R . . . .
O7 O 0.40812(5) 0.31704(7) 0.94138(5) 0.1701(9) Uani 1 1 d . . . . .
C61 C 0.03044(5) 0.23676(6) 0.80649(5) 0.0992(6) Uani 1 1 d . . . . .
C16 C 0.19638(5) 0.20187(5) 0.67156(5) 0.0979(6) Uani 1 1 d . . . . .
H16 H 0.179582 0.190052 0.680693 0.118 Uiso 1 1 calc R . . . .
C30 C 0.34031(5) 0.27235(5) 0.86637(5) 0.0962(6) Uani 1 1 d . . . . .
H30 H 0.320749 0.262235 0.861907 0.115 Uiso 1 1 calc R . . . .
C56 C 0.04271(4) 0.22677(5) 0.77624(5) 0.0970(6) Uani 1 1 d . . . . .
C34 C 0.39264(5) 0.28935(6) 0.84966(5) 0.1010(6) Uani 1 1 d . . . . .
H34 H 0.408486 0.291536 0.833876 0.121 Uiso 1 1 calc R . . . .
C20 C 0.21867(5) 0.23096(5) 0.62872(5) 0.1028(6) Uani 1 1 d . . . . .
H20 H 0.217261 0.238787 0.607698 0.123 Uiso 1 1 calc R . . . .
C53 C 0.09529(5) 0.25445(5) 0.66088(5) 0.0994(6) Uani 1 1 d . . . . .
H53 H 0.096951 0.233457 0.668741 0.119 Uiso 1 1 calc R . . . .
C19 C 0.24480(6) 0.23814(6) 0.64606(5) 0.1058(7) Uani 1 1 d . . . . .
H19 H 0.260824 0.251295 0.637377 0.127 Uiso 1 1 calc R . . . .
C54 C 0.10557(5) 0.26170(5) 0.63066(5) 0.0979(6) Uani 1 1 d . . . . .
H54 H 0.113867 0.245131 0.617938 0.118 Uiso 1 1 calc R . . . .
O1 O 0.03251(7) 0.32403(8) 0.40114(6) 0.2046(12) Uani 1 1 d . . . . .
C38 C 0.24464(7) 0.29452(6) 0.47442(5) 0.1121(8) Uani 1 1 d . . . . .
C31 C 0.34569(5) 0.28410(6) 0.89632(5) 0.1023(6) Uani 1 1 d . . . . .
H31 H 0.329770 0.282950 0.912144 0.123 Uiso 1 1 calc R . . . .
C50 C 0.09222(6) 0.31563(6) 0.63736(6) 0.1090(7) Uani 1 1 d . . . . .
H50 H 0.091846 0.336732 0.629630 0.131 Uiso 1 1 calc R . . . .
C32 C 0.37457(5) 0.29750(6) 0.90277(5) 0.1042(7) Uani 1 1 d . . . . .
O10 O 0.35168(6) 0.30843(6) 0.42938(6) 0.1697(9) Uani 1 1 d . . . . .
C24 C 0.40795(6) 0.23579(6) 0.67450(6) 0.1109(7) Uani 1 1 d . . . . .
H24 H 0.418002 0.233645 0.654518 0.133 Uiso 1 1 calc R . . . .
C63 C 0.03882(6) 0.32676(6) 0.87810(5) 0.1065(7) Uani 1 1 d . . . . .
C51 C 0.08087(6) 0.30904(5) 0.66713(5) 0.1049(7) Uani 1 1 d . . . . .
H51 H 0.071820 0.325578 0.679356 0.126 Uiso 1 1 calc R . . . .
C33 C 0.39804(5) 0.30007(6) 0.87994(5) 0.1061(7) Uani 1 1 d . . . . .
H33 H 0.417865 0.309237 0.885216 0.127 Uiso 1 1 calc R . . . .
C41 C 0.19212(7) 0.31842(6) 0.47962(5) 0.1185(8) Uani 1 1 d . . . . .
C25 C 0.42580(6) 0.24068(6) 0.70106(6) 0.1088(7) Uani 1 1 d . . . . .
H25 H 0.448215 0.241308 0.699590 0.131 Uiso 1 1 calc R . . . .
C57 C 0.04173(5) 0.19511(5) 0.76873(6) 0.1067(7) Uani 1 1 d . . . . .
H57 H 0.050284 0.188207 0.749128 0.128 Uiso 1 1 calc R . . . .
N22 N 0.12118(6) 0.19583(7) 0.84569(6) 0.1410(9) Uani 1 1 d . . . . .
C48 C 0.10770(6) 0.31976(6) 0.56726(6) 0.1104(7) Uani 1 1 d . . . . .
C23 C 0.37582(5) 0.23397(6) 0.67656(5) 0.1049(7) Uani 1 1 d . . . . .
H23 H 0.363857 0.229972 0.657956 0.126 Uiso 1 1 calc R . . . .
C4 C 0.05983(6) 0.24989(7) 0.48772(6) 0.1152(8) Uani 1 1 d . . . . .
C60 C 0.01696(5) 0.21427(6) 0.82595(6) 0.1065(7) Uani 1 1 d . . . . .
H60 H 0.007900 0.220844 0.845438 0.128 Uiso 1 1 calc R . . . .
C13 C 0.09781(6) 0.16473(6) 0.59553(6) 0.1080(7) Uani 1 1 d . . . . .
O2 O -0.00965(6) 0.29323(9) 0.40516(6) 0.2226(14) Uani 1 1 d . . . . .
C3 C 0.07639(6) 0.27343(7) 0.47242(6) 0.1218(9) Uani 1 1 d . . . . .
H3A H 0.097454 0.278332 0.478518 0.146 Uiso 1 1 calc R . . . .
C58 C 0.02867(6) 0.17324(6) 0.78894(7) 0.1172(8) Uani 1 1 d . . . . .
H58 H 0.028130 0.151566 0.783032 0.141 Uiso 1 1 calc R . . . .
C89 C 0.10748(7) 0.15135(7) 0.71380(6) 0.1237(9) Uani 1 1 d . . . . .
H89A H 0.108639 0.137332 0.695371 0.186 Uiso 1 1 calc GR . . . .
H89B H 0.128449 0.160272 0.718057 0.186 Uiso 1 1 calc GR . . . .
H89C H 0.092501 0.168523 0.709514 0.186 Uiso 1 1 calc GR . . . .
C42 C 0.13643(7) 0.33197(7) 0.48558(6) 0.1201(8) Uani 1 1 d . . . . .
C59 C 0.01616(6) 0.18258(6) 0.81813(6) 0.1166(8) Uani 1 1 d . . . . .
H59 H 0.007324 0.167474 0.832229 0.140 Uiso 1 1 calc R . . . .
C39 C 0.26187(7) 0.26726(6) 0.48067(5) 0.1206(9) Uani 1 1 d . . . . .
H39 H 0.251859 0.249978 0.490978 0.145 Uiso 1 1 calc R . . . .
C7 C 0.06267(6) 0.21193(7) 0.53195(7) 0.1203(8) Uani 1 1 d . . . . .
C37 C 0.25976(7) 0.32034(7) 0.45946(6) 0.1276(9) Uani 1 1 d . . . . .
H37 H 0.248826 0.339595 0.455614 0.153 Uiso 1 1 calc R . . . .
C8 C 0.07753(6) 0.17013(6) 0.56975(6) 0.1121(7) Uani 1 1 d . . . . .
C35 C 0.30753(7) 0.29010(7) 0.45657(6) 0.1204(9) Uani 1 1 d . . . . .
C65 C 0.04164(7) 0.33049(8) 0.93454(7) 0.1310(10) Uani 1 1 d . . . . .
H65 H 0.041317 0.320788 0.954811 0.157 Uiso 1 1 calc R . . . .
C9 C 0.05146(7) 0.15119(7) 0.56525(8) 0.1340(10) Uani 1 1 d . . . . .
H9A H 0.038525 0.153849 0.547059 0.161 Uiso 1 1 calc R . . . .
C64 C 0.03948(7) 0.31172(7) 0.90774(6) 0.1185(8) Uani 1 1 d . . . . .
H64 H 0.038476 0.289326 0.909358 0.142 Uiso 1 1 calc R . . . .
C36 C 0.29161(7) 0.31650(7) 0.45047(7) 0.1280(9) Uani 1 1 d . . . . .
H36 H 0.302010 0.333281 0.439722 0.154 Uiso 1 1 calc R . . . .
C40 C 0.29310(7) 0.26487(7) 0.47221(6) 0.1255(9) Uani 1 1 d . . . . .
H40 H 0.304767 0.246255 0.476946 0.151 Uiso 1 1 calc R . . . .
C12 C 0.09028(7) 0.14098(7) 0.61656(7) 0.1272(9) Uani 1 1 d . . . . .
H12 H 0.103999 0.136736 0.633846 0.153 Uiso 1 1 calc R . . . .
N27 N 0.08933(7) 0.11833(7) 0.76359(7) 0.1604(11) Uani 1 1 d . . . . .
C68 C 0.03926(7) 0.35935(7) 0.87624(6) 0.1244(9) Uani 1 1 d . . . . .
H68 H 0.037907 0.369299 0.856136 0.149 Uiso 1 1 calc R . . . .
C66 C 0.04413(9) 0.36155(9) 0.93252(7) 0.1458(12) Uani 1 1 d . . . . .
O15 O 0.05216(10) 0.36688(8) 0.98564(6) 0.2321(16) Uani 1 1 d . . . . .
C47 C 0.11563(8) 0.33503(7) 0.51080(7) 0.1287(9) Uani 1 1 d . . . . .
C6 C 0.01509(7) 0.25910(9) 0.45483(7) 0.1481(12) Uani 1 1 d . . . . .
H6A H -0.005927 0.254430 0.448383 0.178 Uiso 1 1 calc R . . . .
C1 C 0.03259(7) 0.28370(9) 0.43948(6) 0.1454(11) Uani 1 1 d . . . . .
C5 C 0.02882(7) 0.24247(9) 0.47872(7) 0.1365(11) Uani 1 1 d . . . . .
H5A H 0.017534 0.226063 0.489138 0.164 Uiso 1 1 calc R . . . .
N20 N 0.04647(11) 0.38022(8) 0.96036(7) 0.2004(16) Uani 1 1 d . . . . .
C90 C 0.09677(7) 0.13330(7) 0.74140(8) 0.1356(11) Uani 1 1 d . . . . .
O16 O 0.04334(11) 0.40899(7) 0.95891(6) 0.2366(17) Uani 1 1 d . . . . .
N21 N 0.15250(8) 0.30013(13) 0.93861(7) 0.237(2) Uani 1 1 d . . . . .
C10 C 0.04419(7) 0.12807(7) 0.58760(8) 0.1429(11) Uani 1 1 d . . . . .
H10 H 0.025746 0.115449 0.585186 0.171 Uiso 1 1 calc R . . . .
C11 C 0.06364(7) 0.12362(7) 0.61296(7) 0.1389(10) Uani 1 1 d . . . . .
H11 H 0.058395 0.108087 0.628329 0.167 Uiso 1 1 calc R . . . .
C67 C 0.04165(9) 0.37777(8) 0.90321(8) 0.1543(13) Uani 1 1 d . . . . .
H67 H 0.041626 0.400217 0.902156 0.185 Uiso 1 1 calc R . . . .
C43 C 0.13135(9) 0.34923(8) 0.45816(6) 0.1452(12) Uani 1 1 d . . . . .
H43 H 0.144639 0.345841 0.440354 0.174 Uiso 1 1 calc R . . . .
C2 C 0.06200(8) 0.28977(9) 0.44814(7) 0.1419(11) Uani 1 1 d . . . . .
H2A H 0.073517 0.305791 0.437373 0.170 Uiso 1 1 calc R . . . .
N23 N 0.00896(7) 0.29961(11) 0.57687(8) 0.2019(16) Uani 1 1 d . . . . .
C72 C 0.15119(8) 0.31052(12) 0.90335(8) 0.1837(16) Uani 1 1 d . . . . .
H72 H 0.154547 0.333912 0.904448 0.220 Uiso 1 1 calc R . . . .
C44 C 0.10697(10) 0.37158(9) 0.45624(7) 0.1615(14) Uani 1 1 d . . . . .
H44 H 0.103909 0.383308 0.437317 0.194 Uiso 1 1 calc R . . . .
C85 C 0.36617(6) 0.36617(6) 0.36617(6) 0.1441(15) Uani 1 3 d S T P . .
H85A H 0.361282 0.388470 0.362137 0.216 Uiso 0.3333 1 calc GR . . A -1
H85B H 0.388470 0.362137 0.361282 0.216 Uiso 0.3333 1 calc GR . . A -1
H85C H 0.362137 0.361282 0.388470 0.216 Uiso 0.3333 1 calc GR . . A -1
C74 C 0.11865(8) 0.30761(9) 0.88992(10) 0.1594(14) Uani 1 1 d . . . . .
H74A H 0.103790 0.320541 0.902593 0.191 Uiso 1 1 calc R . . . .
H74B H 0.118501 0.315792 0.867980 0.191 Uiso 1 1 calc R . . . .
C46 C 0.09078(9) 0.35735(8) 0.50928(7) 0.1533(12) Uani 1 1 d . . . . .
H46 H 0.076370 0.359674 0.526369 0.184 Uiso 1 1 calc R . . . .
C45 C 0.08780(10) 0.37643(9) 0.48135(9) 0.1752(15) Uani 1 1 d . . . . .
H45 H 0.072213 0.392601 0.480520 0.210 Uiso 1 1 calc R . . . .
C69 C 0.18200(9) 0.31111(14) 0.95505(8) 0.222(3) Uani 1 1 d . . . . .
H69A H 0.198492 0.294958 0.952945 0.333 Uiso 1 1 calc GR . . . .
H69B H 0.177469 0.314649 0.977514 0.333 Uiso 1 1 calc GR . . . .
H69C H 0.189292 0.330905 0.945432 0.333 Uiso 1 1 calc GR . . . .
C76 C 0.15407(9) 0.18941(14) 0.84702(11) 0.216(2) Uani 1 1 d . . . . .
H76A H 0.157869 0.167285 0.841206 0.324 Uiso 1 1 calc GR . . . .
H76B H 0.161824 0.193182 0.868537 0.324 Uiso 1 1 calc GR . . . .
H76C H 0.165263 0.203312 0.832221 0.324 Uiso 1 1 calc GR . . . .
C73 C 0.17552(8) 0.30055(15) 0.88648(9) 0.228(3) Uani 1 1 d . . . . .
H73A H 0.195145 0.308969 0.895501 0.341 Uiso 1 1 calc GR . . . .
H73B H 0.173286 0.307901 0.864608 0.341 Uiso 1 1 calc GR . . . .
H73C H 0.176176 0.277376 0.886816 0.341 Uiso 1 1 calc GR . . . .
C70 C 0.12685(11) 0.30384(12) 0.95796(10) 0.2149(19) Uani 1 1 d . . . . .
H70A H 0.122119 0.326420 0.960266 0.322 Uiso 1 1 calc GR . . . .
H70B H 0.131500 0.294756 0.978779 0.322 Uiso 1 1 calc GR . . . .
H70C H 0.108561 0.293014 0.948710 0.322 Uiso 1 1 calc GR . . . .
C86 C 0.31442(9) 0.34046(14) 0.35985(10) 0.252(2) Uani 1 1 d . . . . .
H86A H 0.313488 0.351724 0.380096 0.378 Uiso 1 1 calc GR . . . .
H86B H 0.311084 0.317801 0.363458 0.378 Uiso 1 1 calc GR . . . .
H86C H 0.297910 0.348554 0.345736 0.378 Uiso 1 1 calc GR . . . .
C71 C 0.15800(14) 0.26133(11) 0.93762(16) 0.294(3) Uani 1 1 d . . . . .
H71A H 0.157932 0.254079 0.915603 0.441 Uiso 1 1 calc GR . . . .
H71B H 0.140953 0.250808 0.949283 0.441 Uiso 1 1 calc GR . . . .
H71C H 0.178384 0.256168 0.947394 0.441 Uiso 1 1 calc GR . . . .
O23 O 0.10850(8) 0.27557(9) 0.89001(9) 0.2350(16) Uani 1 1 d . . . . .
H23A H 0.089813 0.274526 0.883322 0.353 Uiso 1 1 calc GR . . . .
C77 C 0.10376(10) 0.18143(18) 0.82349(11) 0.285(3) Uani 1 1 d . . . . .
H77A H 0.113693 0.184398 0.802750 0.428 Uiso 1 1 calc GR . . . .
H77B H 0.082465 0.190583 0.823240 0.428 Uiso 1 1 calc GR . . . .
H77C H 0.102388 0.158779 0.828229 0.428 Uiso 1 1 calc GR . . . .
C81 C 0.02186(11) 0.27259(12) 0.59876(13) 0.224(2) Uani 1 1 d . . . . .
H81A H 0.044943 0.271518 0.596932 0.336 Uiso 1 1 calc GR . . . .
H81B H 0.012643 0.252328 0.592267 0.336 Uiso 1 1 calc GR . . . .
H81C H 0.016041 0.277026 0.620758 0.336 Uiso 1 1 calc GR . . . .
C75 C 0.10250(10) 0.19685(13) 0.87474(9) 0.221(2) Uani 1 1 d . . . . .
H75A H 0.095166 0.175491 0.879976 0.332 Uiso 1 1 calc GR . . . .
H75B H 0.084206 0.210767 0.871678 0.332 Uiso 1 1 calc GR . . . .
H75C H 0.115582 0.204993 0.892065 0.332 Uiso 1 1 calc GR . . . .
C80 C 0.01450(15) 0.32882(13) 0.59251(14) 0.265(3) Uani 1 1 d . . . . .
H80A H -0.001115 0.331611 0.609419 0.397 Uiso 1 1 calc GR . . . .
H80B H 0.012602 0.346212 0.577295 0.397 Uiso 1 1 calc GR . . . .
H80C H 0.035822 0.328795 0.601602 0.397 Uiso 1 1 calc GR . . . .
C78 C 0.11981(11) 0.23124(11) 0.83408(13) 0.227(2) Uani 1 1 d . . . . .
H78A H 0.127366 0.245212 0.850964 0.341 Uiso 1 1 calc GR . . . .
H78B H 0.097944 0.236762 0.828687 0.341 Uiso 1 1 calc GR . . . .
H78C H 0.133253 0.233764 0.815361 0.341 Uiso 1 1 calc GR . . . .
C82 C 0.02500(13) 0.29904(15) 0.54544(12) 0.272(3) Uani 1 1 d . . . . .
H82A H 0.047436 0.293959 0.548299 0.409 Uiso 1 1 calc GR . . . .
H82B H 0.023005 0.319826 0.535362 0.409 Uiso 1 1 calc GR . . . .
H82C H 0.015086 0.282957 0.531996 0.409 Uiso 1 1 calc GR . . . .
C83 C 0.16889(16) 0.28616(18) 0.67395(18) 0.390(3) Uani 1 1 d D U . . .
H83A H 0.182610 0.268646 0.667443 0.584 Uiso 1 1 calc GR . . . .
H83B H 0.157742 0.294544 0.655433 0.584 Uiso 1 1 calc GR . . . .
H83C H 0.153439 0.278520 0.689463 0.584 Uiso 1 1 calc GR . . . .
N1 N 0.01773(7) 0.30238(9) 0.41323(6) 0.1837(12) Uani 1 1 d . . . . .
C79 C -0.02373(11) 0.2983(2) 0.57460(13) 0.373(5) Uani 1 1 d . . . . .
H79A H -0.030333 0.276512 0.570364 0.559 Uiso 1 1 calc GR . . . .
H79B H -0.030823 0.312045 0.557307 0.559 Uiso 1 1 calc GR . . . .
H79C H -0.033149 0.305522 0.594527 0.559 Uiso 1 1 calc GR . . . .
C84 C 0.20942(11) 0.29058(11) 0.70942(11) 0.390(3) Uani 1 3 d DS TU P . .
H84A H 0.214149 0.301712 0.729196 0.584 Uiso 0.3333 1 calc GR . . B -1
H84B H 0.229196 0.285851 0.698288 0.584 Uiso 0.3333 1 calc GR . . B -1
H84C H 0.198288 0.270804 0.714149 0.584 Uiso 0.3333 1 calc GR . . B -1
N26 N 0.06894(13) 0.43106(13) 0.56894(13) 0.390(3) Uani 1 3 d DS TU P . .
C87 C 0.0473(2) 0.39997(16) 0.5644(2) 0.390(3) Uani 1 1 d D U . . .
C88 C 0.04633(11) 0.45367(11) 0.54633(11) 0.390(3) Uani 1 3 d DS TU P . .
C91 C 0.03190(10) 0.19160(10) 0.65386(11) 0.1946(18) Uani 1 1 d . . . . .
H91A H 0.051652 0.188705 0.642071 0.292 Uiso 1 1 calc GR . . . .
H91B H 0.034130 0.209532 0.668387 0.292 Uiso 1 1 calc GR . . . .
H91C H 0.014584 0.195781 0.639024 0.292 Uiso 1 1 calc GR . . . .
N28 N 0.02278(10) 0.13880(14) 0.68923(10) 0.254(2) Uani 1 1 d . . . . .
C92 C 0.02513(10) 0.16369(13) 0.67144(13) 0.204(2) Uani 1 1 d . . . . .

loop_
_atom_site_aniso_label
_atom_site_aniso_U_11
_atom_site_aniso_U_22
_atom_site_aniso_U_33
_atom_site_aniso_U_23
_atom_site_aniso_U_13
_atom_site_aniso_U_12
P2 0.08428(17) 0.08428(17) 0.08428(17) -0.0057(2) 0.0057(2) -0.0057(2)
P1 0.0992(3) 0.0995(3) 0.0836(2) 0.0004(2) -0.0015(2) -0.0043(2)
O22 0.0869(6) 0.0856(6) 0.0927(7) -0.0111(6) 0.0114(6) -0.0041(6)
O21 0.0899(5) 0.0899(5) 0.0899(5) -0.0029(6) 0.0029(6) -0.0029(6)
O20 0.1194(9) 0.0992(8) 0.0795(6) -0.0032(6) -0.0066(7) -0.0011(7)
O6 0.1022(8) 0.1007(8) 0.0986(8) -0.0111(7) 0.0114(7) -0.0223(7)
O17 0.0965(8) 0.1092(9) 0.0938(7) 0.0067(7) 0.0037(7) -0.0071(7)
O19 0.1029(8) 0.0994(8) 0.1005(8) -0.0044(7) 0.0056(7) -0.0108(7)
O18 0.1019(8) 0.1191(10) 0.0912(7) 0.0060(7) -0.0056(7) 0.0004(8)
O13 0.1348(11) 0.0988(9) 0.1073(9) -0.0020(8) 0.0189(9) -0.0040(8)
O5 0.1078(9) 0.1382(12) 0.0880(8) 0.0005(8) 0.0049(7) -0.0017(9)
N8 0.0815(8) 0.0989(9) 0.0923(9) -0.0003(8) 0.0058(7) -0.0033(7)
O4 0.1136(10) 0.1266(10) 0.1063(9) 0.0234(8) -0.0050(8) -0.0181(9)
N7 0.0893(8) 0.0924(9) 0.0881(8) -0.0012(7) 0.0099(7) -0.0030(7)
O14 0.1134(10) 0.1172(10) 0.1058(9) 0.0029(8) -0.0060(8) 0.0008(9)
N9 0.0820(8) 0.0945(9) 0.0960(9) -0.0071(8) 0.0046(7) -0.0061(7)
N6 0.0962(9) 0.0979(9) 0.0849(8) -0.0071(7) 0.0005(7) -0.0054(8)
N16 0.0934(9) 0.0965(9) 0.0936(9) -0.0057(8) 0.0012(8) 0.0006(8)
N5 0.1000(10) 0.1027(10) 0.0898(9) 0.0040(8) -0.0008(8) -0.0014(9)
N17 0.0859(8) 0.1025(10) 0.1020(10) 0.0012(8) 0.0059(8) -0.0044(8)
O11 0.1615(15) 0.1216(11) 0.1049(9) 0.0133(9) 0.0191(10) -0.0027(11)
N18 0.0934(9) 0.1103(11) 0.0974(10) 0.0061(9) 0.0021(8) 0.0000(9)
N19 0.1030(10) 0.1102(11) 0.1007(10) -0.0003(9) -0.0015(9) 0.0029(9)
N24 0.390(3) 0.390(3) 0.390(3) -0.069(3) 0.069(3) -0.069(3)
N15 0.1130(11) 0.1021(10) 0.0908(9) -0.0005(8) -0.0014(9) 0.0083(9)
N12 0.1370(14) 0.1070(11) 0.0834(8) 0.0149(8) 0.0052(9) -0.0173(10)
O8 0.1242(12) 0.2010(17) 0.1193(10) -0.0551(11) 0.0296(9) -0.0172(12)
O12 0.1778(16) 0.1305(12) 0.1074(10) 0.0122(9) 0.0160(11) 0.0421(11)
N4 0.1017(10) 0.1059(10) 0.0923(9) 0.0044(8) 0.0036(8) -0.0151(9)
N3 0.0968(10) 0.1296(13) 0.1110(12) -0.0006(11) -0.0104(9) -0.0118(10)
N25 0.1211(10) 0.1211(10) 0.1211(10) -0.0102(10) -0.0102(10) -0.0102(10)
C27 0.0943(10) 0.0864(9) 0.0877(10) -0.0080(8) 0.0095(9) -0.0012(8)
O3 0.1029(10) 0.1610(16) 0.1710(17) 0.0108(14) -0.0014(11) -0.0040(11)
C18 0.1075(12) 0.0893(10) 0.0838(9) -0.0045(9) 0.0040(9) 0.0002(10)
O9 0.1668(18) 0.1710(18) 0.1262(13) -0.0020(14) 0.0112(13) 0.0025(16)
N14 0.1484(16) 0.1169(12) 0.0886(10) 0.0131(9) -0.0015(11) 0.0094(12)
C15 0.0950(10) 0.0852(9) 0.0888(10) -0.0040(8) -0.0013(9) 0.0004(9)
C21 0.1033(11) 0.0945(11) 0.0829(9) -0.0025(9) 0.0102(9) -0.0058(10)
C28 0.0886(10) 0.0869(10) 0.0900(10) -0.0071(8) 0.0082(8) -0.0043(8)
C55 0.0854(10) 0.1002(11) 0.0997(11) -0.0033(10) -0.0021(9) -0.0054(9)
N13 0.1458(16) 0.1213(13) 0.0882(10) 0.0081(10) 0.0003(11) -0.0124(12)
N10 0.1028(11) 0.1784(18) 0.1029(11) -0.0386(11) 0.0071(10) -0.0114(12)
C62 0.0900(11) 0.1131(13) 0.1032(12) -0.0020(11) 0.0025(10) -0.0039(10)
C49 0.0859(10) 0.1078(12) 0.0895(10) -0.0010(10) -0.0033(9) 0.0038(9)
N2 0.0970(10) 0.1370(15) 0.1092(12) -0.0003(11) -0.0104(9) -0.0021(11)
C29 0.0817(9) 0.0913(10) 0.0920(10) -0.0084(9) 0.0063(8) -0.0023(8)
C52 0.0870(10) 0.0976(11) 0.0980(11) -0.0050(10) -0.0028(9) 0.0002(9)
N11 0.1440(18) 0.164(2) 0.1149(14) 0.0044(15) -0.0004(14) 0.0078(16)
C22 0.1011(11) 0.0857(10) 0.0896(10) -0.0053(8) 0.0078(9) -0.0008(9)
C26 0.0941(11) 0.1055(12) 0.1033(12) -0.0050(11) 0.0168(10) -0.0014(10)
C14 0.1000(12) 0.0983(11) 0.0914(11) -0.0005(10) 0.0036(10) 0.0021(10)
C17 0.1007(11) 0.1038(12) 0.0851(10) -0.0019(9) 0.0057(9) 0.0008(10)
O7 0.1129(11) 0.278(2) 0.1191(11) -0.0651(13) 0.0002(10) -0.0305(14)
C61 0.0833(10) 0.1100(13) 0.1043(12) 0.0051(11) 0.0028(9) -0.0037(10)
C16 0.1046(12) 0.1055(12) 0.0837(10) 0.0023(9) 0.0029(9) -0.0086(10)
C30 0.0830(10) 0.1072(12) 0.0983(11) -0.0073(10) 0.0001(9) -0.0077(9)
C56 0.0782(9) 0.1041(12) 0.1086(12) 0.0031(11) 0.0027(9) -0.0078(9)
C34 0.0822(10) 0.1229(14) 0.0980(11) -0.0112(11) 0.0053(9) -0.0103(10)
C20 0.1096(13) 0.1028(12) 0.0959(11) 0.0164(10) -0.0019(10) -0.0134(11)
C53 0.1013(12) 0.0965(11) 0.1002(12) 0.0051(10) 0.0083(10) 0.0039(10)
C19 0.1055(13) 0.1159(13) 0.0961(11) 0.0165(11) -0.0059(10) -0.0169(11)
C54 0.0959(11) 0.0996(11) 0.0983(11) -0.0052(10) 0.0006(10) 0.0042(10)
O1 0.184(2) 0.298(3) 0.1318(15) 0.0560(17) -0.0043(15) 0.056(2)
C38 0.1441(18) 0.1164(14) 0.0757(9) 0.0103(10) 0.0025(11) -0.0108(14)
C31 0.0883(10) 0.1214(14) 0.0971(11) -0.0146(11) 0.0098(9) 0.0003(11)
C50 0.1331(17) 0.0944(12) 0.0996(12) 0.0025(11) -0.0017(12) 0.0047(12)
C32 0.0938(11) 0.1255(15) 0.0933(11) -0.0173(11) 0.0017(10) 0.0000(11)
O10 0.1565(17) 0.1805(19) 0.1722(18) 0.0491(15) 0.0146(15) -0.0132(15)
C24 0.1076(13) 0.1224(15) 0.1028(12) -0.0039(12) 0.0208(11) 0.0041(12)
C63 0.1025(13) 0.1181(14) 0.0989(12) 0.0015(12) 0.0038(11) -0.0084(12)
C51 0.1173(14) 0.1013(12) 0.0960(12) -0.0081(10) 0.0015(11) 0.0104(11)
C33 0.0870(11) 0.1339(16) 0.0973(12) -0.0158(12) 0.0038(10) -0.0120(11)
C41 0.157(2) 0.1211(15) 0.0770(10) 0.0106(11) 0.0020(12) -0.0221(15)
C25 0.0989(12) 0.1121(14) 0.1154(14) -0.0023(12) 0.0240(11) -0.0024(11)
C57 0.0981(12) 0.1046(13) 0.1175(14) -0.0002(12) 0.0141(11) -0.0105(10)
N22 0.1147(14) 0.181(2) 0.1276(16) 0.0086(16) 0.0112(13) -0.0024(15)
C48 0.1181(15) 0.1162(14) 0.0969(12) 0.0043(11) 0.0000(12) 0.0112(13)
C23 0.1020(12) 0.1196(14) 0.0929(11) -0.0100(11) 0.0091(10) -0.0015(12)
C4 0.1026(13) 0.1356(17) 0.1074(13) -0.0212(13) -0.0017(11) 0.0153(13)
C60 0.0919(11) 0.1201(14) 0.1074(13) 0.0017(12) 0.0028(10) -0.0171(11)
C13 0.1112(13) 0.1097(13) 0.1030(13) -0.0094(11) 0.0071(11) -0.0168(11)
O2 0.1362(14) 0.407(4) 0.1251(15) 0.003(2) -0.0148(12) 0.0899(19)
C3 0.1129(15) 0.155(2) 0.0975(13) -0.0025(14) -0.0075(12) 0.0141(15)
C58 0.1055(14) 0.1135(14) 0.1326(17) -0.0024(14) 0.0031(13) -0.0155(12)
C89 0.1296(18) 0.1235(17) 0.1180(16) 0.0052(14) 0.0002(15) -0.0061(15)
C42 0.1443(19) 0.1263(16) 0.0896(12) 0.0152(12) -0.0022(13) -0.0010(15)
C59 0.1013(12) 0.1295(16) 0.1189(15) 0.0119(13) -0.0009(12) -0.0278(12)
C39 0.163(2) 0.1138(15) 0.0848(11) 0.0036(11) 0.0057(13) -0.0051(16)
C7 0.0971(13) 0.1414(19) 0.1223(16) -0.0055(15) 0.0032(12) -0.0092(13)
C37 0.145(2) 0.1234(16) 0.1146(15) 0.0238(13) -0.0082(15) -0.0221(15)
C8 0.1043(13) 0.1200(15) 0.1122(14) -0.0054(13) 0.0118(12) -0.0170(12)
C35 0.1380(18) 0.1334(18) 0.0898(12) 0.0005(13) -0.0063(13) -0.0059(16)
C65 0.140(2) 0.147(2) 0.1053(15) -0.0102(15) 0.0081(15) -0.0170(17)
C9 0.1196(17) 0.142(2) 0.140(2) -0.0021(17) -0.0045(16) -0.0239(15)
C64 0.1260(17) 0.1275(17) 0.1019(13) -0.0074(13) -0.0010(13) -0.0049(14)
C36 0.1311(18) 0.1405(19) 0.1124(15) 0.0172(15) 0.0056(14) -0.0198(16)
C40 0.155(2) 0.1359(18) 0.0856(11) 0.0012(13) 0.0087(13) -0.0047(17)
C12 0.1238(17) 0.1421(19) 0.1157(16) 0.0012(15) 0.0052(14) -0.0234(15)
N27 0.1437(19) 0.175(2) 0.162(2) 0.0275(18) 0.0248(16) -0.0210(17)
C68 0.1384(18) 0.1314(17) 0.1036(14) -0.0027(14) 0.0091(14) -0.0242(15)
C66 0.173(3) 0.159(2) 0.1053(15) -0.0123(17) 0.0208(17) -0.025(2)
O15 0.351(4) 0.228(3) 0.1169(15) -0.0207(17) -0.003(2) -0.065(3)
C47 0.157(2) 0.1135(15) 0.1156(15) 0.0157(13) -0.0254(15) 0.0070(15)
C6 0.1125(16) 0.212(3) 0.1194(17) -0.0319(19) -0.0149(14) 0.0347(18)
C1 0.1261(16) 0.215(3) 0.0946(13) -0.0091(17) -0.0102(13) 0.0538(17)
C5 0.1102(16) 0.174(3) 0.1258(18) -0.0165(18) -0.0128(14) 0.0117(17)
N20 0.320(4) 0.168(2) 0.1129(16) -0.0164(17) 0.018(2) -0.058(3)
C90 0.1155(17) 0.1334(19) 0.158(2) -0.0138(18) 0.0052(17) -0.0012(16)
O16 0.403(5) 0.173(2) 0.1331(16) -0.0375(15) 0.012(2) -0.063(3)
N21 0.155(2) 0.440(6) 0.1153(18) -0.006(3) 0.0149(18) -0.047(3)
C10 0.1254(17) 0.1415(19) 0.162(2) -0.0098(18) 0.0172(17) -0.0423(14)
C11 0.150(2) 0.149(2) 0.1172(17) 0.0003(16) 0.0051(16) -0.0486(16)
C67 0.193(3) 0.137(2) 0.133(2) -0.0254(17) 0.019(2) -0.033(2)
C43 0.192(3) 0.147(2) 0.0964(14) 0.0239(14) -0.0124(17) -0.009(2)
C2 0.139(2) 0.183(3) 0.1039(15) 0.0052(17) 0.0046(15) 0.0281(19)
N23 0.1343(19) 0.319(4) 0.153(2) -0.065(2) -0.0051(17) 0.040(2)
C72 0.1115(18) 0.299(4) 0.141(2) 0.081(2) -0.0136(16) -0.015(2)
C44 0.203(3) 0.173(3) 0.1083(16) 0.0368(16) -0.0150(19) 0.025(2)
C85 0.1441(15) 0.1441(15) 0.1441(15) -0.0253(14) -0.0253(14) -0.0253(14)
C74 0.123(2) 0.174(3) 0.181(3) 0.015(2) -0.014(2) -0.024(2)
C46 0.179(3) 0.173(2) 0.1081(16) 0.0249(16) -0.0059(17) 0.050(2)
C45 0.209(3) 0.175(3) 0.141(2) 0.028(2) -0.013(2) 0.055(2)
C69 0.136(2) 0.425(7) 0.1058(19) 0.007(3) -0.0175(18) -0.032(4)
C76 0.120(2) 0.355(7) 0.174(3) 0.028(4) -0.007(2) 0.028(3)
C73 0.117(2) 0.439(8) 0.127(2) 0.033(4) 0.0044(19) 0.041(3)
C70 0.193(4) 0.281(4) 0.171(3) 0.098(3) 0.039(3) 0.034(3)
C86 0.157(2) 0.432(6) 0.168(3) -0.068(4) 0.040(2) -0.135(3)
C71 0.360(6) 0.176(3) 0.345(7) -0.024(4) -0.081(6) 0.134(3)
O23 0.206(3) 0.262(3) 0.236(3) 0.054(3) -0.037(2) -0.049(3)
C77 0.154(3) 0.555(10) 0.148(3) -0.008(5) -0.012(3) -0.113(4)
C81 0.177(3) 0.207(4) 0.288(6) -0.023(4) -0.056(4) 0.043(3)
C75 0.217(3) 0.280(5) 0.166(3) -0.016(3) 0.095(2) -0.031(4)
C80 0.281(6) 0.235(5) 0.279(6) -0.067(4) 0.055(5) 0.049(4)
C78 0.175(4) 0.222(4) 0.285(5) 0.112(3) 0.020(4) 0.021(3)
C82 0.219(5) 0.376(7) 0.222(4) -0.117(4) 0.069(3) -0.031(5)
C83 0.390(3) 0.390(3) 0.390(3) -0.069(3) 0.069(3) -0.069(3)
N1 0.1436(16) 0.290(3) 0.1169(16) -0.004(2) -0.0035(14) 0.0880(17)
C79 0.127(3) 0.813(16) 0.177(4) -0.097(7) -0.026(3) 0.028(6)
C84 0.390(3) 0.390(3) 0.390(3) -0.069(3) 0.069(3) -0.069(3)
N26 0.390(3) 0.390(3) 0.390(3) -0.069(3) 0.069(3) -0.069(3)
C87 0.390(3) 0.390(3) 0.390(3) -0.069(3) 0.069(3) -0.069(3)
C88 0.390(3) 0.390(3) 0.390(3) -0.069(3) 0.069(3) -0.069(3)
C91 0.166(3) 0.186(3) 0.231(4) -0.056(3) 0.028(3) -0.032(3)
N28 0.190(3) 0.360(6) 0.211(4) -0.059(4) 0.030(3) -0.037(4)
C92 0.133(3) 0.250(5) 0.231(4) -0.035(4) 0.018(3) 0.008(3)

loop_
_atom_type_symbol
_atom_type_description
_atom_type_scat_dispersion_real
_atom_type_scat_dispersion_imag
_atom_type_scat_source
C C 0.0181 0.0091 'International Tables Vol C Tables 4.2.6.8 and 6.1.1.4'
H H 0.0000 0.0000 'International Tables Vol C Tables 4.2.6.8 and 6.1.1.4'
N N 0.0311 0.0180 'International Tables Vol C Tables 4.2.6.8 and 6.1.1.4'
O O 0.0492 0.0322 'International Tables Vol C Tables 4.2.6.8 and 6.1.1.4'
P P 0.2955 0.4335 'International Tables Vol C Tables 4.2.6.8 and 6.1.1.4'

loop_
_geom_angle_atom_site_label_1
_geom_angle_atom_site_label_2
_geom_angle_atom_site_label_3
_geom_angle
_geom_angle_site_symmetry_1
_geom_angle_site_symmetry_3
_geom_angle_publ_flag
O22 P2 O22 108.86(6) . 12_565 ?
O22 P2 O22 108.86(6) . 6_456 ?
O22 P2 O22 108.86(6) 12_565 6_456 ?
O21 P2 O22 110.08(6) . 6_456 ?
O21 P2 O22 110.07(6) . . ?
O21 P2 O22 110.08(6) . 12_565 ?
O20 P1 O17 109.61(9) . . ?
O20 P1 O19 110.52(8) . . ?
O20 P1 O18 109.49(9) . . ?
O17 P1 O18 109.15(8) . . ?
O19 P1 O17 110.18(9) . . ?
O19 P1 O18 107.85(9) . . ?
C27 N8 H8 118.0 . . ?
C28 N8 H8 118.0 . . ?
C28 N8 C27 123.95(16) . . ?
C21 N7 H7 116.2 . . ?
C21 N7 C22 127.61(17) . . ?
C22 N7 H7 116.2 . . ?
C28 N9 H9 116.9 . . ?
C28 N9 C29 126.25(16) . . ?
C29 N9 H9 116.9 . . ?
C18 N6 H6 117.3 . . ?
C21 N6 H6 117.3 . . ?
C21 N6 C18 125.47(17) . . ?
C55 N16 H16A 117.0 . . ?
C55 N16 C52 126.07(18) . . ?
C52 N16 H16A 117.0 . . ?
C15 N5 H5 116.8 . . ?
C14 N5 H5 116.8 . . ?
C14 N5 C15 126.48(18) . . ?
C55 N17 H17A 117.2 . . ?
C56 N17 H17A 117.2 . . ?
C56 N17 C55 125.55(19) . . ?
C62 N18 H18 119.1 . . ?
C62 N18 C61 121.78(19) . . ?
C61 N18 H18 119.1 . . ?
C62 N19 H19A 117.4 . . ?
C62 N19 C63 125.1(2) . . ?
C63 N19 H19A 117.4 . . ?
C83 N24 C83 118.1(2) 12_565 . ?
C83 N24 C83 118.1(2) 6_456 12_565 ?
C83 N24 C83 118.1(2) 6_456 . ?
C83 N24 C84 98.0(5) 12_565 . ?
C83 N24 C84 98.0(5) . . ?
C83 N24 C84 98.0(5) 6_456 . ?
C49 N15 H15 116.8 . . ?
C48 N15 H15 116.8 . . ?
C48 N15 C49 126.4(2) . . ?
C38 N12 H12A 116.9 . . ?
C41 N12 H12A 116.9 . . ?
C41 N12 C38 126.2(2) . . ?
C14 N4 H4 117.0 . . ?
C14 N4 C13 126.08(19) . . ?
C13 N4 H4 117.0 . . ?
C7 N3 H3 117.7 . . ?
C7 N3 C8 124.6(2) . . ?
C8 N3 H3 117.7 . . ?
C86 N25 C85 110.9(2) . . ?
C86 N25 C85 110.9(2) 9 . ?
C86 N25 C85 110.9(2) 5 . ?
C86 N25 C86 108.0(2) 9 5 ?
C86 N25 C86 108.0(2) 5 . ?
C86 N25 C86 108.0(2) 9 . ?
C22 C27 N8 120.08(18) . . ?
C22 C27 C26 120.14(19) . . ?
C26 C27 N8 119.65(18) . . ?
C17 C18 N6 118.59(18) . . ?
C17 C18 C19 118.0(2) . . ?
C19 C18 N6 123.40(19) . . ?
C48 N14 H14 116.0 . . ?
C48 N14 C47 128.0(2) . . ?
C47 N14 H14 116.0 . . ?
N5 C15 C16 125.67(19) . . ?
C20 C15 N5 116.94(18) . . ?
C20 C15 C16 117.38(19) . . ?
O5 C21 N7 124.0(2) . . ?
O5 C21 N6 122.25(19) . . ?
N7 C21 N6 113.71(17) . . ?
O6 C28 N8 124.14(18) . . ?
O6 C28 N9 123.43(18) . . ?
N8 C28 N9 112.42(16) . . ?
O13 C55 N16 124.6(2) . . ?
O13 C55 N17 124.2(2) . . ?
N16 C55 N17 111.17(18) . . ?
C41 N13 H13 117.8 . . ?
C41 N13 C42 124.4(2) . . ?
C42 N13 H13 117.8 . . ?
O8 N10 C32 117.8(2) . . ?
O7 N10 O8 122.4(2) . . ?
O7 N10 C32 119.8(2) . . ?
O14 C62 N18 123.6(2) . . ?
O14 C62 N19 124.3(2) . . ?
N19 C62 N18 112.0(2) . . ?
C54 C49 N15 118.2(2) . . ?
C54 C49 C50 118.1(2) . . ?
C50 C49 N15 123.7(2) . . ?
C4 N2 H2 116.8 . . ?
C7 N2 H2 116.8 . . ?
C7 N2 C4 126.4(2) . . ?
N9 C29 C30 117.34(17) . . ?
N9 C29 C34 124.39(18) . . ?
C30 C29 C34 118.26(18) . . ?
C53 C52 N16 125.12(19) . . ?
C51 C52 N16 116.98(19) . . ?
C51 C52 C53 117.9(2) . . ?
O9 N11 C35 118.1(3) . . ?
O10 N11 O9 121.3(3) . . ?
O10 N11 C35 120.6(3) . . ?
C27 C22 N7 118.03(18) . . ?
C27 C22 C23 118.6(2) . . ?
C23 C22 N7 123.35(19) . . ?
C27 C26 H26 120.3 . . ?
C25 C26 C27 119.3(2) . . ?
C25 C26 H26 120.3 . . ?
O4 C14 N5 124.2(2) . . ?
O4 C14 N4 124.0(2) . . ?
N5 C14 N4 111.75(18) . . ?
C18 C17 H17 119.2 . . ?
C16 C17 C18 121.70(19) . . ?
C16 C17 H17 119.2 . . ?
N18 C61 C56 120.64(19) . . ?
C60 C61 N18 120.9(2) . . ?
C60 C61 C56 118.3(2) . . ?
C15 C16 H16 120.0 . . ?
C17 C16 C15 120.0(2) . . ?
C17 C16 H16 120.0 . . ?
C29 C30 H30 119.2 . . ?
C31 C30 C29 121.57(19) . . ?
C31 C30 H30 119.2 . . ?
N17 C56 C61 116.2(2) . . ?
C57 C56 N17 125.1(2) . . ?
C57 C56 C61 118.6(2) . . ?
C29 C34 H34 120.3 . . ?
C33 C34 C29 119.49(19) . . ?
C33 C34 H34 120.3 . . ?
C15 C20 H20 118.5 . . ?
C19 C20 C15 123.0(2) . . ?
C19 C20 H20 118.5 . . ?
C52 C53 H53 120.4 . . ?
C54 C53 C52 119.2(2) . . ?
C54 C53 H53 120.4 . . ?
C18 C19 H19 120.1 . . ?
C20 C19 C18 119.8(2) . . ?
C20 C19 H19 120.1 . . ?
C49 C54 C53 123.2(2) . . ?
C49 C54 H54 118.4 . . ?
C53 C54 H54 118.4 . . ?
N12 C38 C37 124.1(2) . . ?
C39 C38 N12 116.7(2) . . ?
C39 C38 C37 119.2(3) . . ?
C30 C31 H31 120.7 . . ?
C32 C31 C30 118.5(2) . . ?
C32 C31 H31 120.7 . . ?
C49 C50 H50 119.9 . . ?
C51 C50 C49 120.1(2) . . ?
C51 C50 H50 119.9 . . ?
C31 C32 N10 119.9(2) . . ?
C31 C32 C33 122.0(2) . . ?
C33 C32 N10 118.2(2) . . ?
C25 C24 H24 119.8 . . ?
C23 C24 H24 119.8 . . ?
C23 C24 C25 120.4(2) . . ?
C64 C63 N19 123.8(2) . . ?
C68 C63 N19 115.9(2) . . ?
C68 C63 C64 120.2(2) . . ?
C52 C51 H51 119.3 . . ?
C50 C51 C52 121.4(2) . . ?
C50 C51 H51 119.3 . . ?
C34 C33 C32 120.1(2) . . ?
C34 C33 H33 119.9 . . ?
C32 C33 H33 119.9 . . ?
O11 C41 N12 123.6(3) . . ?
O11 C41 N13 121.8(3) . . ?
N12 C41 N13 114.6(2) . . ?
C26 C25 H25 120.1 . . ?
C24 C25 C26 119.9(2) . . ?
C24 C25 H25 120.1 . . ?
C56 C57 H57 119.2 . . ?
C58 C57 C56 121.5(2) . . ?
C58 C57 H57 119.2 . . ?
C76 N22 C75 120.2(3) . . ?
C76 N22 C78 103.3(3) . . ?
C77 N22 C76 118.7(4) . . ?
C77 N22 C75 107.8(3) . . ?
C77 N22 C78 101.1(4) . . ?
C75 N22 C78 102.3(3) . . ?
N15 C48 N14 112.4(2) . . ?
O12 C48 N15 124.3(2) . . ?
O12 C48 N14 123.3(2) . . ?
C22 C23 H23 119.2 . . ?
C24 C23 C22 121.6(2) . . ?
C24 C23 H23 119.2 . . ?
N2 C4 C5 122.3(3) . . ?
C3 C4 N2 117.1(2) . . ?
C3 C4 C5 120.6(3) . . ?
C61 C60 H60 118.8 . . ?
C59 C60 C61 122.4(2) . . ?
C59 C60 H60 118.8 . . ?
C8 C13 N4 118.2(2) . . ?
C12 C13 N4 123.3(2) . . ?
C12 C13 C8 118.5(2) . . ?
C4 C3 H3A 120.4 . . ?
C4 C3 C2 119.2(3) . . ?
C2 C3 H3A 120.4 . . ?
C57 C58 H58 119.7 . . ?
C57 C58 C59 120.7(2) . . ?
C59 C58 H58 119.7 . . ?
H89A C89 H89B 109.5 . . ?
H89A C89 H89C 109.5 . . ?
H89B C89 H89C 109.5 . . ?
C90 C89 H89A 109.5 . . ?
C90 C89 H89B 109.5 . . ?
C90 C89 H89C 109.5 . . ?
N13 C42 C47 120.4(2) . . ?
N13 C42 C43 119.9(3) . . ?
C43 C42 C47 119.6(3) . . ?
C60 C59 C58 118.4(2) . . ?
C60 C59 H59 120.8 . . ?
C58 C59 H59 120.8 . . ?
C38 C39 H39 119.5 . . ?
C40 C39 C38 121.1(3) . . ?
C40 C39 H39 119.5 . . ?
N3 C7 N2 113.1(2) . . ?
O3 C7 N3 123.7(3) . . ?
O3 C7 N2 123.2(3) . . ?
C38 C37 H37 121.2 . . ?
C36 C37 C38 117.6(3) . . ?
C36 C37 H37 121.2 . . ?
C13 C8 N3 119.8(2) . . ?
C9 C8 N3 120.0(2) . . ?
C9 C8 C13 120.1(3) . . ?
C36 C35 N11 118.5(3) . . ?
C36 C35 C40 120.8(3) . . ?
C40 C35 N11 120.7(3) . . ?
C64 C65 H65 119.3 . . ?
C66 C65 H65 119.3 . . ?
C66 C65 C64 121.4(3) . . ?
C8 C9 H9A 120.3 . . ?
C8 C9 C10 119.4(3) . . ?
C10 C9 H9A 120.3 . . ?
C63 C64 H64 121.0 . . ?
C65 C64 C63 118.1(3) . . ?
C65 C64 H64 121.0 . . ?
C37 C36 H36 119.0 . . ?
C35 C36 C37 121.9(3) . . ?
C35 C36 H36 119.0 . . ?
C39 C40 C35 119.2(3) . . ?
C39 C40 H40 120.4 . . ?
C35 C40 H40 120.4 . . ?
C13 C12 H12 119.5 . . ?
C11 C12 C13 121.0(3) . . ?
C11 C12 H12 119.5 . . ?
C63 C68 H68 119.5 . . ?
C63 C68 C67 121.0(3) . . ?
C67 C68 H68 119.5 . . ?
C65 C66 N20 120.3(3) . . ?
C65 C66 C67 122.1(3) . . ?
C67 C66 N20 117.4(3) . . ?
N14 C47 C46 120.9(3) . . ?
C42 C47 N14 119.2(3) . . ?
C42 C47 C46 119.9(3) . . ?
C1 C6 H6A 120.3 . . ?
C5 C6 H6A 120.3 . . ?
C5 C6 C1 119.4(3) . . ?
C6 C1 N1 120.1(3) . . ?
C2 C1 C6 120.1(3) . . ?
C2 C1 N1 119.8(3) . . ?
C4 C5 H5A 120.5 . . ?
C6 C5 C4 119.0(3) . . ?
C6 C5 H5A 120.5 . . ?
O15 N20 C66 118.6(3) . . ?
O16 N20 C66 120.2(3) . . ?
O16 N20 O15 121.3(3) . . ?
N27 C90 C89 177.4(3) . . ?
C72 N21 C71 105.1(4) . . ?
C69 N21 C72 112.7(3) . . ?
C69 N21 C71 101.6(4) . . ?
C70 N21 C72 120.8(4) . . ?
C70 N21 C69 110.3(3) . . ?
C70 N21 C71 103.9(4) . . ?
C9 C10 H10 120.1 . . ?
C11 C10 C9 119.8(3) . . ?
C11 C10 H10 120.1 . . ?
C12 C11 C10 121.0(3) . . ?
C12 C11 H11 119.5 . . ?
C10 C11 H11 119.5 . . ?
C68 C67 C66 116.9(3) . . ?
C68 C67 H67 121.5 . . ?
C66 C67 H67 121.5 . . ?
C42 C43 H43 119.4 . . ?
C42 C43 C44 121.2(3) . . ?
C44 C43 H43 119.4 . . ?
C3 C2 H2A 119.2 . . ?
C1 C2 C3 121.6(3) . . ?
C1 C2 H2A 119.2 . . ?
C80 N23 C81 107.5(4) . . ?
C80 N23 C82 110.7(4) . . ?
C82 N23 C81 110.8(4) . . ?
C79 N23 C81 111.0(5) . . ?
C79 N23 C80 103.3(5) . . ?
C79 N23 C82 113.0(4) . . ?
N21 C72 H72 103.3 . . ?
C74 C72 N21 112.0(3) . . ?
C74 C72 H72 103.3 . . ?
C73 C72 N21 113.6(4) . . ?
C73 C72 H72 103.3 . . ?
C73 C72 C74 119.1(4) . . ?
C43 C44 H44 120.1 . . ?
C45 C44 C43 119.9(3) . . ?
C45 C44 H44 120.1 . . ?
N25 C85 H85A 109.5 . . ?
N25 C85 H85B 109.5 . . ?
N25 C85 H85C 109.5 . . ?
H85A C85 H85B 109.5 . . ?
H85A C85 H85C 109.5 . . ?
H85B C85 H85C 109.5 . . ?
C72 C74 H74A 109.5 . . ?
C72 C74 H74B 109.5 . . ?
H74A C74 H74B 108.1 . . ?
O23 C74 C72 110.8(3) . . ?
O23 C74 H74A 109.5 . . ?
O23 C74 H74B 109.5 . . ?
C47 C46 H46 120.7 . . ?
C47 C46 C45 118.5(3) . . ?
C45 C46 H46 120.7 . . ?
C44 C45 C46 120.5(4) . . ?
C44 C45 H45 119.7 . . ?
C46 C45 H45 119.7 . . ?
N21 C69 H69A 109.5 . . ?
N21 C69 H69B 109.5 . . ?
N21 C69 H69C 109.5 . . ?
H69A C69 H69B 109.5 . . ?
H69A C69 H69C 109.5 . . ?
H69B C69 H69C 109.5 . . ?
N22 C76 H76A 109.5 . . ?
N22 C76 H76B 109.5 . . ?
N22 C76 H76C 109.5 . . ?
H76A C76 H76B 109.5 . . ?
H76A C76 H76C 109.5 . . ?
H76B C76 H76C 109.5 . . ?
C72 C73 H73A 109.5 . . ?
C72 C73 H73B 109.5 . . ?
C72 C73 H73C 109.5 . . ?
H73A C73 H73B 109.5 . . ?
H73A C73 H73C 109.5 . . ?
H73B C73 H73C 109.5 . . ?
N21 C70 H70A 109.5 . . ?
N21 C70 H70B 109.5 . . ?
N21 C70 H70C 109.5 . . ?
H70A C70 H70B 109.5 . . ?
H70A C70 H70C 109.5 . . ?
H70B C70 H70C 109.5 . . ?
N25 C86 H86A 109.5 . . ?
N25 C86 H86B 109.5 . . ?
N25 C86 H86C 109.5 . . ?
H86A C86 H86B 109.5 . . ?
H86A C86 H86C 109.5 . . ?
H86B C86 H86C 109.5 . . ?
N21 C71 H71A 109.5 . . ?
N21 C71 H71B 109.5 . . ?
N21 C71 H71C 109.5 . . ?
H71A C71 H71B 109.5 . . ?
H71A C71 H71C 109.5 . . ?
H71B C71 H71C 109.5 . . ?
C74 O23 H23A 109.5 . . ?
N22 C77 H77A 109.5 . . ?
N22 C77 H77B 109.5 . . ?
N22 C77 H77C 109.5 . . ?
H77A C77 H77B 109.5 . . ?
H77A C77 H77C 109.5 . . ?
H77B C77 H77C 109.5 . . ?
N23 C81 H81A 109.5 . . ?
N23 C81 H81B 109.5 . . ?
N23 C81 H81C 109.5 . . ?
H81A C81 H81B 109.5 . . ?
H81A C81 H81C 109.5 . . ?
H81B C81 H81C 109.5 . . ?
N22 C75 H75A 109.5 . . ?
N22 C75 H75B 109.5 . . ?
N22 C75 H75C 109.5 . . ?
H75A C75 H75B 109.5 . . ?
H75A C75 H75C 109.5 . . ?
H75B C75 H75C 109.5 . . ?
N23 C80 H80A 109.5 . . ?
N23 C80 H80B 109.5 . . ?
N23 C80 H80C 109.5 . . ?
H80A C80 H80B 109.5 . . ?
H80A C80 H80C 109.5 . . ?
H80B C80 H80C 109.5 . . ?
N22 C78 H78A 109.5 . . ?
N22 C78 H78B 109.5 . . ?
N22 C78 H78C 109.5 . . ?
H78A C78 H78B 109.5 . . ?
H78A C78 H78C 109.5 . . ?
H78B C78 H78C 109.5 . . ?
N23 C82 H82A 109.5 . . ?
N23 C82 H82B 109.5 . . ?
N23 C82 H82C 109.5 . . ?
H82A C82 H82B 109.5 . . ?
H82A C82 H82C 109.5 . . ?
H82B C82 H82C 109.5 . . ?
N24 C83 H83A 109.5 . . ?
N24 C83 H83B 109.5 . . ?
N24 C83 H83C 109.5 . . ?
H83A C83 H83B 109.5 . . ?
H83A C83 H83C 109.5 . . ?
H83B C83 H83C 109.5 . . ?
O1 N1 O2 125.7(3) . . ?
O1 N1 C1 119.4(3) . . ?
O2 N1 C1 114.9(3) . . ?
N23 C79 H79A 109.5 . . ?
N23 C79 H79B 109.5 . . ?
N23 C79 H79C 109.5 . . ?
H79A C79 H79B 109.5 . . ?
H79A C79 H79C 109.5 . . ?
H79B C79 H79C 109.5 . . ?
N24 C84 H84A 109.5 . . ?
N24 C84 H84B 109.5 . . ?
N24 C84 H84C 109.5 . . ?
H84A C84 H84B 109.5 . . ?
H84A C84 H84C 109.5 . . ?
H84B C84 H84C 109.5 . . ?
C87 N26 C87 119.45(12) 6_456 12_565 ?
C87 N26 C87 119.45(12) 6_456 . ?
C87 N26 C87 119.45(12) 12_565 . ?
C87 N26 C88 94.3(5) 6_456 . ?
C87 N26 C88 94.3(5) . . ?
C87 N26 C88 94.3(5) 12_565 . ?
H91A C91 H91B 109.5 . . ?
H91A C91 H91C 109.5 . . ?
H91B C91 H91C 109.5 . . ?
C92 C91 H91A 109.5 . . ?
C92 C91 H91B 109.5 . . ?
C92 C91 H91C 109.5 . . ?
N28 C92 C91 172.1(5) . . ?

loop_
_geom_bond_atom_site_label_1
_geom_bond_atom_site_label_2
_geom_bond_distance
_geom_bond_site_symmetry_2
_geom_bond_publ_flag
P2 O22 1.5554(13) . ?
P2 O22 1.5555(13) 12_565 ?
P2 O22 1.5555(13) 6_456 ?
P2 O21 1.552(2) . ?
P1 O20 1.5370(14) . ?
P1 O17 1.5522(15) . ?
P1 O19 1.5483(16) . ?
P1 O18 1.5568(16) . ?
O6 C28 1.244(2) . ?
O13 C55 1.216(3) . ?
O5 C21 1.243(2) . ?
N8 H8 0.8800 . ?
N8 C27 1.425(3) . ?
N8 C28 1.364(3) . ?
O4 C14 1.208(3) . ?
N7 H7 0.8800 . ?
N7 C21 1.350(3) . ?
N7 C22 1.418(3) . ?
O14 C62 1.233(3) . ?
N9 H9 0.8800 . ?
N9 C28 1.378(2) . ?
N9 C29 1.378(3) . ?
N6 H6 0.8800 . ?
N6 C18 1.411(3) . ?
N6 C21 1.358(3) . ?
N16 H16A 0.8800 . ?
N16 C55 1.359(3) . ?
N16 C52 1.422(3) . ?
N5 H5 0.8800 . ?
N5 C15 1.396(3) . ?
N5 C14 1.369(3) . ?
N17 H17A 0.8800 . ?
N17 C55 1.398(3) . ?
N17 C56 1.396(3) . ?
O11 C41 1.231(3) . ?
N18 H18 0.8800 . ?
N18 C62 1.381(3) . ?
N18 C61 1.402(3) . ?
N19 H19A 0.8800 . ?
N19 C62 1.377(3) . ?
N19 C63 1.408(3) . ?
N24 C83 1.486(7) 12_565 ?
N24 C83 1.487(7) . ?
N24 C83 1.486(7) 6_456 ?
N24 C84 1.539(11) . ?
N15 H15 0.8800 . ?
N15 C49 1.413(3) . ?
N15 C48 1.362(3) . ?
N12 H12A 0.8800 . ?
N12 C38 1.391(3) . ?
N12 C41 1.355(3) . ?
O8 N10 1.224(3) . ?
O12 C48 1.206(3) . ?
N4 H4 0.8800 . ?
N4 C14 1.373(3) . ?
N4 C13 1.420(3) . ?
N3 H3 0.8800 . ?
N3 C7 1.356(3) . ?
N3 C8 1.427(3) . ?
N25 C85 1.523(6) . ?
N25 C86 1.459(4) 9 ?
N25 C86 1.459(4) 5 ?
N25 C86 1.459(4) . ?
C27 C22 1.385(3) . ?
C27 C26 1.403(3) . ?
O3 C7 1.210(3) . ?
C18 C17 1.391(3) . ?
C18 C19 1.400(3) . ?
O9 N11 1.243(4) . ?
N14 H14 0.8800 . ?
N14 C48 1.368(3) . ?
N14 C47 1.409(3) . ?
C15 C16 1.400(3) . ?
C15 C20 1.390(3) . ?
N13 H13 0.8800 . ?
N13 C41 1.373(4) . ?
N13 C42 1.380(4) . ?
N10 O7 1.221(3) . ?
N10 C32 1.451(3) . ?
C49 C54 1.353(3) . ?
C49 C50 1.406(3) . ?
N2 H2 0.8800 . ?
N2 C4 1.391(3) . ?
N2 C7 1.373(3) . ?
C29 C30 1.411(3) . ?
C29 C34 1.421(3) . ?
C52 C53 1.404(3) . ?
C52 C51 1.399(3) . ?
N11 O10 1.223(4) . ?
N11 C35 1.450(4) . ?
C22 C23 1.389(3) . ?
C26 H26 0.9500 . ?
C26 C25 1.398(3) . ?
C17 H17 0.9500 . ?
C17 C16 1.382(3) . ?
C61 C56 1.443(3) . ?
C61 C60 1.380(3) . ?
C16 H16 0.9500 . ?
C30 H30 0.9500 . ?
C30 C31 1.379(3) . ?
C56 C57 1.376(3) . ?
C34 H34 0.9500 . ?
C34 C33 1.377(3) . ?
C20 H20 0.9500 . ?
C20 C19 1.360(3) . ?
C53 H53 0.9500 . ?
C53 C54 1.384(3) . ?
C19 H19 0.9500 . ?
C54 H54 0.9500 . ?
O1 N1 1.220(5) . ?
C38 C39 1.389(4) . ?
C38 C37 1.414(4) . ?
C31 H31 0.9500 . ?
C31 C32 1.373(3) . ?
C50 H50 0.9500 . ?
C50 C51 1.375(3) . ?
C32 C33 1.388(3) . ?
C24 H24 0.9500 . ?
C24 C25 1.368(3) . ?
C24 C23 1.363(3) . ?
C63 C64 1.405(3) . ?
C63 C68 1.380(4) . ?
C51 H51 0.9500 . ?
C33 H33 0.9500 . ?
C25 H25 0.9500 . ?
C57 H57 0.9500 . ?
C57 C58 1.374(4) . ?
N22 C76 1.418(4) . ?
N22 C77 1.339(6) . ?
N22 C75 1.461(4) . ?
N22 C78 1.577(5) . ?
C23 H23 0.9500 . ?
C4 C3 1.378(4) . ?
C4 C5 1.401(4) . ?
C60 H60 0.9500 . ?
C60 C59 1.380(4) . ?
C13 C8 1.405(3) . ?
C13 C12 1.378(4) . ?
O2 N1 1.267(4) . ?
C3 H3A 0.9500 . ?
C3 C2 1.378(4) . ?
C58 H58 0.9500 . ?
C58 C59 1.399(4) . ?
C89 H89A 0.9800 . ?
C89 H89B 0.9800 . ?
C89 H89C 0.9800 . ?
C89 C90 1.466(4) . ?
C42 C47 1.388(4) . ?
C42 C43 1.387(4) . ?
C59 H59 0.9500 . ?
C39 H39 0.9500 . ?
C39 C40 1.371(4) . ?
C37 H37 0.9500 . ?
C37 C36 1.408(4) . ?
C8 C9 1.375(4) . ?
C35 C36 1.329(4) . ?
C35 C40 1.395(4) . ?
C65 H65 0.9500 . ?
C65 C64 1.386(4) . ?
C65 C66 1.320(5) . ?
C9 H9A 0.9500 . ?
C9 C10 1.394(4) . ?
C64 H64 0.9500 . ?
C36 H36 0.9500 . ?
C40 H40 0.9500 . ?
C12 H12 0.9500 . ?
C12 C11 1.353(4) . ?
N27 C90 1.174(4) . ?
C68 H68 0.9500 . ?
C68 C67 1.384(4) . ?
C66 N20 1.420(4) . ?
C66 C67 1.420(4) . ?
O15 N20 1.232(4) . ?
C47 C46 1.413(4) . ?
C6 H6A 0.9500 . ?
C6 C1 1.432(5) . ?
C6 C5 1.360(4) . ?
C1 C2 1.321(4) . ?
C1 N1 1.499(4) . ?
C5 H5A 0.9500 . ?
N20 O16 1.225(4) . ?
N21 C72 1.555(5) . ?
N21 C69 1.501(5) . ?
N21 C70 1.367(5) . ?
N21 C71 1.657(7) . ?
C10 H10 0.9500 . ?
C10 C11 1.364(4) . ?
C11 H11 0.9500 . ?
C67 H67 0.9500 . ?
C43 H43 0.9500 . ?
C43 C44 1.400(5) . ?
C2 H2A 0.9500 . ?
N23 C81 1.568(6) . ?
N23 C80 1.420(7) . ?
N23 C82 1.492(6) . ?
N23 C79 1.386(5) . ?
C72 H72 1.0000 . ?
C72 C74 1.493(5) . ?
C72 C73 1.321(5) . ?
C44 H44 0.9500 . ?
C44 C45 1.351(5) . ?
C85 H85A 0.9800 . ?
C85 H85B 0.9800 . ?
C85 H85C 0.9800 . ?
C74 H74A 0.9900 . ?
C74 H74B 0.9900 . ?
C74 O23 1.421(5) . ?
C46 H46 0.9500 . ?
C46 C45 1.435(5) . ?
C45 H45 0.9500 . ?
C69 H69A 0.9800 . ?
C69 H69B 0.9800 . ?
C69 H69C 0.9800 . ?
C76 H76A 0.9800 . ?
C76 H76B 0.9800 . ?
C76 H76C 0.9800 . ?
C73 H73A 0.9800 . ?
C73 H73B 0.9800 . ?
C73 H73C 0.9800 . ?
C70 H70A 0.9800 . ?
C70 H70B 0.9800 . ?
C70 H70C 0.9800 . ?
C86 H86A 0.9800 . ?
C86 H86B 0.9800 . ?
C86 H86C 0.9800 . ?
C71 H71A 0.9800 . ?
C71 H71B 0.9800 . ?
C71 H71C 0.9800 . ?
O23 H23A 0.8400 . ?
C77 H77A 0.9800 . ?
C77 H77B 0.9800 . ?
C77 H77C 0.9800 . ?
C81 H81A 0.9800 . ?
C81 H81B 0.9800 . ?
C81 H81C 0.9800 . ?
C75 H75A 0.9800 . ?
C75 H75B 0.9800 . ?
C75 H75C 0.9800 . ?
C80 H80A 0.9800 . ?
C80 H80B 0.9800 . ?
C80 H80C 0.9800 . ?
C78 H78A 0.9800 . ?
C78 H78B 0.9800 . ?
C78 H78C 0.9800 . ?
C82 H82A 0.9800 . ?
C82 H82B 0.9800 . ?
C82 H82C 0.9800 . ?
C83 H83A 0.9800 . ?
C83 H83B 0.9800 . ?
C83 H83C 0.9800 . ?
C79 H79A 0.9800 . ?
C79 H79B 0.9800 . ?
C79 H79C 0.9800 . ?
C84 H84A 0.9800 . ?
C84 H84B 0.9800 . ?
C84 H84C 0.9800 . ?
N26 C87 1.612(7) 12_565 ?
N26 C87 1.612(7) . ?
N26 C87 1.612(7) 6_456 ?
N26 C88 1.655(11) . ?
C91 H91A 0.9800 . ?
C91 H91B 0.9800 . ?
C91 H91C 0.9800 . ?
C91 C92 1.423(7) . ?
N28 C92 1.297(7) . ?

loop_
_geom_torsion_atom_site_label_1
_geom_torsion_atom_site_label_2
_geom_torsion_atom_site_label_3
_geom_torsion_atom_site_label_4
_geom_torsion
_geom_torsion_site_symmetry_1
_geom_torsion_site_symmetry_2
_geom_torsion_site_symmetry_3
_geom_torsion_site_symmetry_4
_geom_torsion_publ_flag
N8 C27 C22 N7 0.8(3) . . . . ?
N8 C27 C22 C23 -177.79(19) . . . . ?
N8 C27 C26 C25 177.70(19) . . . . ?
N7 C22 C23 C24 -178.3(2) . . . . ?
N9 C29 C30 C31 -179.3(2) . . . . ?
N9 C29 C34 C33 -178.5(2) . . . . ?
N6 C18 C17 C16 -179.3(2) . . . . ?
N6 C18 C19 C20 177.7(2) . . . . ?
N16 C52 C53 C54 179.3(2) . . . . ?
N16 C52 C51 C50 178.6(2) . . . . ?
N5 C15 C16 C17 178.7(2) . . . . ?
N5 C15 C20 C19 179.8(2) . . . . ?
N17 C56 C57 C58 -175.8(2) . . . . ?
N18 C61 C56 N17 -2.0(3) . . . . ?
N18 C61 C56 C57 -179.8(2) . . . . ?
N18 C61 C60 C59 180.0(2) . . . . ?
N19 C63 C64 C65 -178.6(2) . . . . ?
N19 C63 C68 C67 179.4(3) . . . . ?
N15 C49 C54 C53 179.5(2) . . . . ?
N15 C49 C50 C51 178.5(2) . . . . ?
N12 C38 C39 C40 179.0(2) . . . . ?
N12 C38 C37 C36 -177.4(2) . . . . ?
O8 N10 C32 C31 -11.1(4) . . . . ?
O8 N10 C32 C33 168.5(3) . . . . ?
N4 C13 C8 N3 -0.9(4) . . . . ?
N4 C13 C8 C9 176.9(2) . . . . ?
N4 C13 C12 C11 179.4(3) . . . . ?
N3 C8 C9 C10 -177.9(3) . . . . ?
C27 N8 C28 O6 5.3(3) . . . . ?
C27 N8 C28 N9 -174.89(17) . . . . ?
C27 C22 C23 C24 0.1(3) . . . . ?
C27 C26 C25 C24 0.1(3) . . . . ?
C18 N6 C21 O5 9.7(3) . . . . ?
C18 N6 C21 N7 -170.78(18) . . . . ?
C18 C17 C16 C15 1.3(3) . . . . ?
O9 N11 C35 C36 171.9(3) . . . . ?
O9 N11 C35 C40 -9.0(4) . . . . ?
N14 C47 C46 C45 -178.7(3) . . . . ?
C15 N5 C14 O4 7.1(4) . . . . ?
C15 N5 C14 N4 -172.77(19) . . . . ?
C15 C20 C19 C18 2.1(4) . . . . ?
C21 N7 C22 C27 167.81(19) . . . . ?
C21 N7 C22 C23 -13.7(3) . . . . ?
C21 N6 C18 C17 149.0(2) . . . . ?
C21 N6 C18 C19 -32.1(3) . . . . ?
C28 N8 C27 C22 -146.22(19) . . . . ?
C28 N8 C27 C26 37.9(3) . . . . ?
C28 N9 C29 C30 171.65(19) . . . . ?
C28 N9 C29 C34 -9.6(3) . . . . ?
C55 N16 C52 C53 -8.9(3) . . . . ?
C55 N16 C52 C51 171.2(2) . . . . ?
C55 N17 C56 C61 -179.48(18) . . . . ?
C55 N17 C56 C57 -1.9(3) . . . . ?
N13 C42 C47 N14 -3.5(4) . . . . ?
N13 C42 C47 C46 177.8(3) . . . . ?
N13 C42 C43 C44 -177.4(3) . . . . ?
N10 C32 C33 C34 -178.9(2) . . . . ?
C62 N18 C61 C56 -138.2(2) . . . . ?
C62 N18 C61 C60 44.9(3) . . . . ?
C62 N19 C63 C64 -11.8(4) . . . . ?
C62 N19 C63 C68 171.6(2) . . . . ?
C49 N15 C48 O12 9.4(4) . . . . ?
C49 N15 C48 N14 -171.2(2) . . . . ?
C49 C50 C51 C52 2.9(4) . . . . ?
N2 C4 C3 C2 177.9(3) . . . . ?
N2 C4 C5 C6 -178.2(3) . . . . ?
C29 N9 C28 O6 -12.4(3) . . . . ?
C29 N9 C28 N8 167.79(18) . . . . ?
C29 C30 C31 C32 -2.6(3) . . . . ?
C29 C34 C33 C32 -1.5(4) . . . . ?
C52 N16 C55 O13 3.0(3) . . . . ?
C52 N16 C55 N17 -178.74(18) . . . . ?
C52 C53 C54 C49 1.3(3) . . . . ?
N11 C35 C36 C37 179.3(3) . . . . ?
N11 C35 C40 C39 -177.6(2) . . . . ?
C22 N7 C21 O5 -2.2(3) . . . . ?
C22 N7 C21 N6 178.34(18) . . . . ?
C22 C27 C26 C25 1.8(3) . . . . ?
C26 C27 C22 N7 176.64(18) . . . . ?
C26 C27 C22 C23 -1.9(3) . . . . ?
C14 N5 C15 C16 -12.9(3) . . . . ?
C14 N5 C15 C20 168.4(2) . . . . ?
C14 N4 C13 C8 167.3(2) . . . . ?
C14 N4 C13 C12 -13.4(4) . . . . ?
C17 C18 C19 C20 -3.4(3) . . . . ?
O7 N10 C32 C31 168.7(3) . . . . ?
O7 N10 C32 C33 -11.6(4) . . . . ?
C61 N18 C62 O14 4.5(3) . . . . ?
C61 N18 C62 N19 -176.44(18) . . . . ?
C61 C56 C57 C58 1.8(3) . . . . ?
C61 C60 C59 C58 -2.0(4) . . . . ?
C16 C15 C20 C19 0.9(3) . . . . ?
C30 C29 C34 C33 0.2(3) . . . . ?
C30 C31 C32 N10 -179.1(2) . . . . ?
C30 C31 C32 C33 1.3(4) . . . . ?
C56 N17 C55 O13 -10.4(3) . . . . ?
C56 N17 C55 N16 171.25(18) . . . . ?
C56 C61 C60 C59 3.1(3) . . . . ?
C56 C57 C58 C59 -0.6(4) . . . . ?
C34 C29 C30 C31 1.9(3) . . . . ?
C20 C15 C16 C17 -2.6(3) . . . . ?
C53 C52 C51 C50 -1.3(3) . . . . ?
C19 C18 C17 C16 1.8(3) . . . . ?
C54 C49 C50 C51 -2.4(3) . . . . ?
C38 N12 C41 O11 -7.3(4) . . . . ?
C38 N12 C41 N13 172.8(2) . . . . ?
C38 C39 C40 C35 -1.1(4) . . . . ?
C38 C37 C36 C35 -2.2(4) . . . . ?
C31 C32 C33 C34 0.7(4) . . . . ?
C50 C49 C54 C53 0.3(3) . . . . ?
O10 N11 C35 C36 -7.6(4) . . . . ?
O10 N11 C35 C40 171.5(3) . . . . ?
C63 N19 C62 O14 -9.2(4) . . . . ?
C63 N19 C62 N18 171.7(2) . . . . ?
C63 C68 C67 C66 1.0(5) . . . . ?
C51 C52 C53 C54 -0.8(3) . . . . ?
C41 N12 C38 C39 179.9(2) . . . . ?
C41 N12 C38 C37 -0.2(4) . . . . ?
C41 N13 C42 C47 -131.5(3) . . . . ?
C41 N13 C42 C43 50.9(4) . . . . ?
C25 C24 C23 C22 1.8(4) . . . . ?
C57 C58 C59 C60 0.7(4) . . . . ?
C48 N15 C49 C54 156.9(2) . . . . ?
C48 N15 C49 C50 -24.0(4) . . . . ?
C48 N14 C47 C42 160.4(3) . . . . ?
C48 N14 C47 C46 -20.9(5) . . . . ?
C23 C24 C25 C26 -1.8(4) . . . . ?
C4 N2 C7 N3 166.5(2) . . . . ?
C4 N2 C7 O3 -14.3(5) . . . . ?
C4 C3 C2 C1 0.9(5) . . . . ?
C60 C61 C56 N17 174.88(19) . . . . ?
C60 C61 C56 C57 -2.9(3) . . . . ?
C13 N4 C14 O4 1.9(4) . . . . ?
C13 N4 C14 N5 -178.2(2) . . . . ?
C13 C8 C9 C10 4.3(4) . . . . ?
C13 C12 C11 C10 3.1(5) . . . . ?
C3 C4 C5 C6 -0.7(4) . . . . ?
C42 N13 C41 O11 -1.0(4) . . . . ?
C42 N13 C41 N12 178.9(2) . . . . ?
C42 C47 C46 C45 0.0(5) . . . . ?
C42 C43 C44 C45 -0.4(6) . . . . ?
C39 C38 C37 C36 2.5(4) . . . . ?
C7 N3 C8 C13 -147.5(3) . . . . ?
C7 N3 C8 C9 34.7(4) . . . . ?
C7 N2 C4 C3 171.4(3) . . . . ?
C7 N2 C4 C5 -11.0(4) . . . . ?
C37 C38 C39 C40 -0.8(4) . . . . ?
C8 N3 C7 O3 2.6(4) . . . . ?
C8 N3 C7 N2 -178.2(2) . . . . ?
C8 C13 C12 C11 -1.4(4) . . . . ?
C8 C9 C10 C11 -2.6(5) . . . . ?
C65 C66 N20 O15 13.6(6) . . . . ?
C65 C66 N20 O16 -167.5(4) . . . . ?
C65 C66 C67 C68 -5.5(6) . . . . ?
C9 C10 C11 C12 -1.1(5) . . . . ?
C64 C63 C68 C67 2.6(4) . . . . ?
C64 C65 C66 N20 -179.7(3) . . . . ?
C64 C65 C66 C67 6.3(6) . . . . ?
C36 C35 C40 C39 1.5(4) . . . . ?
C40 C35 C36 C37 0.2(4) . . . . ?
C12 C13 C8 N3 179.8(2) . . . . ?
C12 C13 C8 C9 -2.4(4) . . . . ?
C68 C63 C64 C65 -2.1(4) . . . . ?
C66 C65 C64 C63 -2.3(5) . . . . ?
C47 N14 C48 N15 -179.8(3) . . . . ?
C47 N14 C48 O12 -0.4(5) . . . . ?
C47 C42 C43 C44 5.0(5) . . . . ?
C47 C46 C45 C44 4.6(6) . . . . ?
C6 C1 C2 C3 -1.6(5) . . . . ?
C6 C1 N1 O1 177.4(3) . . . . ?
C6 C1 N1 O2 -4.2(5) . . . . ?
C1 C6 C5 C4 0.0(5) . . . . ?
C5 C4 C3 C2 0.3(4) . . . . ?
C5 C6 C1 C2 1.2(5) . . . . ?
C5 C6 C1 N1 -179.6(3) . . . . ?
N20 C66 C67 C68 -179.8(4) . . . . ?
N21 C72 C74 O23 -63.0(5) . . . . ?
C67 C66 N20 O15 -172.1(4) . . . . ?
C67 C66 N20 O16 6.8(6) . . . . ?
C43 C42 C47 N14 174.1(3) . . . . ?
C43 C42 C47 C46 -4.6(5) . . . . ?
C43 C44 C45 C46 -4.3(6) . . . . ?
C2 C1 N1 O1 -3.4(5) . . . . ?
C2 C1 N1 O2 175.0(3) . . . . ?
C69 N21 C72 C74 -164.0(4) . . . . ?
C69 N21 C72 C73 57.6(6) . . . . ?
C73 C72 C74 O23 72.9(6) . . . . ?
C70 N21 C72 C74 -30.6(7) . . . . ?
C70 N21 C72 C73 -169.0(5) . . . . ?
C71 N21 C72 C74 86.2(4) . . . . ?
C71 N21 C72 C73 -52.2(5) . . . . ?
N1 C1 C2 C3 179.2(3) . . . . ?

loop_
_platon_squeeze_void_nr
_platon_squeeze_void_average_x
_platon_squeeze_void_average_y
_platon_squeeze_void_average_z
_platon_squeeze_void_volume
_platon_squeeze_void_count_electrons
_platon_squeeze_void_content
1 0.011 -0.015 0.006 20829 4201 ' '
